data_2234456
loop_
_publ_author_name
'Miao, Dong-Liang'
'Li, Shi-Jie'
'Song, Wen-Dong'
'Tong, Shao-Wei'
'Ng, Seik Weng'

_publ_section_title
;
 Diaquabis(5-carboxy-2-ethyl-1<i>H</i>-imidazole-4-carboxylato-\k^2^<i>N</i>^3^,<i>O</i>^4^)cobalt(II)
 trihydrate
;
_journal_coeditor_code XU5468
_journal_issue 4
_journal_name_full 'Acta Crystallographica Section E'
_journal_page_first m373
_journal_page_last m374
_journal_paper_doi 10.1107/S1600536812008902
_journal_volume 68
_journal_year 2012
_chemical_formula_iupac '[Co (C7 H7 N2 O4)2 (H2 O)2], 3H2 O'
_chemical_formula_moiety 'C14 H24 Co N4 O13'
_chemical_formula_sum 'C14 H24 Co N4 O13'
_chemical_formula_weight 515.30
_chemical_name_systematic
;
Diaquabis(5-carboxy-2-ethyl-1<i>H</i>-imidazole-4-carboxylato-
\k^2^<i>N</i>^3^,<i>O</i>^4^)cobalt(II) trihydrate
;
_space_group_IT_number 2
_symmetry_cell_setting triclinic
_symmetry_space_group_name_Hall '-P 1'
_symmetry_space_group_name_H-M 'P -1'
_atom_sites_solution_hydrogens geom
_atom_sites_solution_primary direct
_atom_sites_solution_secondary difmap
_audit_creation_method SHELXL-97
_cell_angle_alpha 66.06(3)
_cell_angle_beta 88.66(3)
_cell_angle_gamma 70.97(3)
_cell_formula_units_Z 1
_cell_length_a 7.1615(14)
_cell_length_b 8.8729(18)
_cell_length_c 9.3815(19)
_cell_measurement_reflns_used 7174
_cell_measurement_temperature 293(2)
_cell_measurement_theta_max 28.4
_cell_measurement_theta_min 2.4
_cell_volume 511.0(2)
_computing_cell_refinement 'SAINT (Bruker, 2007)'
_computing_data_collection 'APEX2 (Bruker, 2007)'
_computing_data_reduction 'SAINT (Bruker, 2007)'
_computing_molecular_graphics 'SHELXTL (Sheldrick, 2008)'
_computing_publication_material 'SHELXTL (Sheldrick, 2008)'
_computing_structure_refinement 'SHELXTL (Sheldrick, 2008)'
_computing_structure_solution 'SHELXTL (Sheldrick, 2008)'
_diffrn_ambient_temperature 293(2)
_diffrn_measured_fraction_theta_full 0.991
_diffrn_measured_fraction_theta_max 0.991
_diffrn_measurement_device_type 'Bruker SMART APEXII'
_diffrn_measurement_method '\w scans'
_diffrn_radiation_monochromator graphite
_diffrn_radiation_source 'fine-focus sealed tube'
_diffrn_radiation_type MoK\a
_diffrn_radiation_wavelength 0.71073
_diffrn_reflns_av_R_equivalents 0.0292
_diffrn_reflns_av_sigmaI/netI 0.0451
_diffrn_reflns_limit_h_max 9
_diffrn_reflns_limit_h_min -8
_diffrn_reflns_limit_k_max 11
_diffrn_reflns_limit_k_min -11
_diffrn_reflns_limit_l_max 12
_diffrn_reflns_limit_l_min -12
_diffrn_reflns_number 5086
_diffrn_reflns_theta_full 27.47
_diffrn_reflns_theta_max 27.47
_diffrn_reflns_theta_min 3.03
_diffrn_standards_decay_% 0
_diffrn_standards_interval_count 0
_diffrn_standards_interval_time 0
_diffrn_standards_number 0
_exptl_absorpt_coefficient_mu 0.917
_exptl_absorpt_correction_T_max 0.7810
_exptl_absorpt_correction_T_min 0.7810
_exptl_absorpt_correction_type multi-scan
_exptl_absorpt_process_details '(SADABS; Bruker, 2001)'
_exptl_crystal_colour red
_exptl_crystal_density_diffrn 1.675
_exptl_crystal_density_method 'not measured'
_exptl_crystal_description block
_exptl_crystal_F_000 267
_exptl_crystal_size_max 0.20
_exptl_crystal_size_mid 0.18
_exptl_crystal_size_min 0.15
_refine_diff_density_max 0.590
_refine_diff_density_min -0.727
_refine_ls_extinction_method none
_refine_ls_goodness_of_fit_ref 1.006
_refine_ls_hydrogen_treatment constr
_refine_ls_matrix_type full
_refine_ls_number_parameters 149
_refine_ls_number_reflns 2319
_refine_ls_number_restraints 5
_refine_ls_restrained_S_all 1.004
_refine_ls_R_factor_all 0.0758
_refine_ls_R_factor_gt 0.0352
_refine_ls_shift/su_max 0.000
_refine_ls_shift/su_mean 0.000
_refine_ls_structure_factor_coef Fsqd
_refine_ls_weighting_details 'calc w=1/[\s^2^(Fo^2^)+(0.0200P)^2^+1.1000P] where P=(Fo^2^+2Fc^2^)/3'
_refine_ls_weighting_scheme calc
_refine_ls_wR_factor_gt 0.0754
_refine_ls_wR_factor_ref 0.1019
_reflns_number_gt 1578
_reflns_number_total 2319
_reflns_threshold_expression I>2\s(I)
_cod_data_source_file xu5468.cif
_cod_data_source_block I
_cod_original_cell_volume 511.0(3)
_cod_database_code 2234456
_cod_database_fobs_code 2234456

loop_
_symmetry_equiv_pos_as_xyz
'x, y, z'
'-x, -y, -z'

loop_
_atom_site_type_symbol
_atom_site_label
_atom_site_fract_x
_atom_site_fract_y
_atom_site_fract_z
_atom_site_U_iso_or_equiv
_atom_site_adp_type
_atom_site_calc_flag
_atom_site_refinement_flags
_atom_site_occupancy
_atom_site_symmetry_multiplicity
_atom_site_disorder_assembly
_atom_site_disorder_group
Co Co1 0.5000 0.0000 0.5000 0.02833(18) Uani d S 1 2 . .
N N1 0.2254(4) 0.2967(3) 0.7643(3) 0.0306(6) Uani d . 1 1 . .
H H1 0.1776 0.3183 0.8417 0.037 Uiso calc R 1 1 . .
N N2 0.3637(4) 0.1497(3) 0.6265(3) 0.0265(5) Uani d . 1 1 . .
O O1 0.4459(3) 0.2642(3) 0.3267(3) 0.0350(5) Uani d . 1 1 . .
O O2 0.3296(4) 0.5449(3) 0.2860(3) 0.0446(6) Uani d . 1 1 . .
O O3 0.1803(4) 0.7116(3) 0.4415(3) 0.0431(6) Uani d . 1 1 . .
H H3 0.2224 0.6487 0.3911 0.065 Uiso d R 1 1 . .
O O4 0.0657(4) 0.6633(3) 0.6723(3) 0.0439(6) Uani d . 1 1 . .
O O1W 0.7752(3) -0.0183(3) 0.5820(3) 0.0461(7) Uani d . 1 1 . .
H H1W 0.8718 -0.1140 0.6044 0.069 Uiso d R 1 1 . .
H H2W 0.8118 0.0689 0.5646 0.069 Uiso d R 1 1 . .
C C1 0.3196(4) 0.3266(4) 0.5348(4) 0.0264(6) Uani d . 1 1 . .
C C2 0.2335(4) 0.4198(4) 0.6198(4) 0.0276(6) Uani d . 1 1 . .
C C3 0.3052(4) 0.1352(4) 0.7653(4) 0.0287(7) Uani d . 1 1 . .
C C4 0.3683(5) 0.3806(4) 0.3732(4) 0.0304(7) Uani d . 1 1 . .
C C5 0.1529(5) 0.6106(4) 0.5789(4) 0.0322(7) Uani d . 1 1 . .
C C6 0.3153(5) -0.0299(4) 0.9003(4) 0.0359(7) Uani d . 1 1 . .
H H6A 0.2973 -0.0090 0.9943 0.043 Uiso calc R 1 1 . .
H H6B 0.4462 -0.1174 0.9166 0.043 Uiso calc R 1 1 . .
C C7 0.1579(7) -0.1010(6) 0.8754(5) 0.0565(11) Uani d . 1 1 . .
H H7A 0.0285 -0.0125 0.8537 0.085 Uiso calc R 1 1 . .
H H7B 0.1633 -0.2030 0.9686 0.085 Uiso calc R 1 1 . .
H H7C 0.1827 -0.1323 0.7883 0.085 Uiso calc R 1 1 . .
O O2W 0.1678(5) 0.3395(5) 0.0422(4) 0.0726(10) Uani d D 1 1 . .
H H3W 0.2620 0.3480 0.0885 0.109 Uiso d RD 1 1 . .
H H4W 0.0694 0.4355 0.0084 0.109 Uiso d PRD 0.50 1 A 1
H H7W 0.0730 0.3366 0.0983 0.109 Uiso d PRD 0.50 1 B 2
O O3W 0.5000 0.5000 0.0000 0.282(8) Uani d S 1 2 . .
H H5W 0.5935 0.4424 -0.0352 0.423 Uiso d PR 0.50 1 . .
H H6W 0.5155 0.4487 0.0998 0.423 Uiso d PR 0.50 1 . .

loop_
_atom_site_aniso_label
_atom_site_aniso_U_11
_atom_site_aniso_U_22
_atom_site_aniso_U_33
_atom_site_aniso_U_12
_atom_site_aniso_U_13
_atom_site_aniso_U_23
Co1 0.0327(3) 0.0212(3) 0.0335(4) -0.0056(2) 0.0051(3) -0.0167(3)
N1 0.0328(14) 0.0297(14) 0.0347(15) -0.0067(11) 0.0064(12) -0.0222(12)
N2 0.0278(12) 0.0202(12) 0.0323(14) -0.0048(10) 0.0029(11) -0.0143(11)
O1 0.0459(13) 0.0260(12) 0.0322(12) -0.0083(10) 0.0097(11) -0.0149(10)
O2 0.0673(17) 0.0246(12) 0.0383(14) -0.0143(12) 0.0134(13) -0.0113(11)
O3 0.0565(15) 0.0228(12) 0.0521(16) -0.0100(11) 0.0074(13) -0.0207(12)
O4 0.0479(14) 0.0309(13) 0.0554(16) -0.0031(11) 0.0060(12) -0.0289(12)
O1W 0.0354(13) 0.0282(13) 0.081(2) -0.0065(10) -0.0024(13) -0.0316(13)
C1 0.0268(14) 0.0211(14) 0.0332(16) -0.0069(12) 0.0025(13) -0.0144(13)
C2 0.0261(14) 0.0222(15) 0.0346(17) -0.0057(12) 0.0007(13) -0.0141(13)
C3 0.0279(15) 0.0267(16) 0.0335(17) -0.0065(12) 0.0017(14) -0.0168(14)
C4 0.0305(16) 0.0252(16) 0.0348(17) -0.0075(13) 0.0022(14) -0.0136(14)
C5 0.0310(16) 0.0248(17) 0.0439(19) -0.0053(13) -0.0010(15) -0.0207(16)
C6 0.0412(18) 0.0315(17) 0.0328(17) -0.0113(15) 0.0043(15) -0.0125(15)
C7 0.071(3) 0.052(3) 0.051(2) -0.034(2) 0.006(2) -0.017(2)
O2W 0.0621(19) 0.105(3) 0.060(2) -0.0130(18) 0.0094(16) -0.057(2)
O3W 0.408(19) 0.198(11) 0.139(9) -0.010(11) 0.100(11) -0.052(8)

loop_
_atom_type_symbol
_atom_type_description
_atom_type_scat_dispersion_real
_atom_type_scat_dispersion_imag
_atom_type_scat_source
C C 0.0033 0.0016 'International Tables Vol C Tables 4.2.6.8 and 6.1.1.4'
H H 0.0000 0.0000 'International Tables Vol C Tables 4.2.6.8 and 6.1.1.4'
Co Co 0.3494 0.9721 'International Tables Vol C Tables 4.2.6.8 and 6.1.1.4'
N N 0.0061 0.0033 'International Tables Vol C Tables 4.2.6.8 and 6.1.1.4'
O O 0.0106 0.0060 'International Tables Vol C Tables 4.2.6.8 and 6.1.1.4'

loop_
_geom_angle_atom_site_label_1
_geom_angle_atom_site_label_2
_geom_angle_atom_site_label_3
_geom_angle_site_symmetry_1
_geom_angle_site_symmetry_3
_geom_angle
O1W Co1 O1W 2_656 . 180.0
O1W Co1 N2 2_656 . 90.68(9)
O1W Co1 N2 . . 89.32(9)
O1W Co1 N2 2_656 2_656 89.32(9)
O1W Co1 N2 . 2_656 90.68(9)
N2 Co1 N2 . 2_656 180.00(9)
O1W Co1 O1 2_656 . 88.57(10)
O1W Co1 O1 . . 91.43(10)
N2 Co1 O1 . . 78.28(9)
N2 Co1 O1 2_656 . 101.72(9)
O1W Co1 O1 2_656 2_656 91.43(10)
O1W Co1 O1 . 2_656 88.57(10)
N2 Co1 O1 . 2_656 101.72(9)
N2 Co1 O1 2_656 2_656 78.28(9)
O1 Co1 O1 . 2_656 180.0
C3 N1 C2 . . 108.7(3)
C3 N1 H1 . . 125.6
C2 N1 H1 . . 125.6
C3 N2 C1 . . 106.5(2)
C3 N2 Co1 . . 142.7(2)
C1 N2 Co1 . . 110.81(19)
C4 O1 Co1 . . 114.8(2)
C5 O3 H3 . . 107.5
Co1 O1W H1W . . 118.0
Co1 O1W H2W . . 124.7
H1W O1W H2W . . 113.4
C2 C1 N2 . . 109.5(3)
C2 C1 C4 . . 132.4(3)
N2 C1 C4 . . 118.0(2)
N1 C2 C1 . . 105.4(3)
N1 C2 C5 . . 122.2(3)
C1 C2 C5 . . 132.4(3)
N2 C3 N1 . . 109.9(3)
N2 C3 C6 . . 126.0(3)
N1 C3 C6 . . 124.1(3)
O1 C4 O2 . . 122.9(3)
O1 C4 C1 . . 118.1(3)
O2 C4 C1 . . 119.0(3)
O4 C5 O3 . . 124.3(3)
O4 C5 C2 . . 120.1(3)
O3 C5 C2 . . 115.7(3)
C3 C6 C7 . . 112.2(3)
C3 C6 H6A . . 109.2
C7 C6 H6A . . 109.2
C3 C6 H6B . . 109.2
C7 C6 H6B . . 109.2
H6A C6 H6B . . 107.9
C6 C7 H7A . . 109.5
C6 C7 H7B . . 109.5
H7A C7 H7B . . 109.5
C6 C7 H7C . . 109.5
H7A C7 H7C . . 109.5
H7B C7 H7C . . 109.5
H3W O2W H4W . . 110.3
H3W O2W H7W . . 109.4
H4W O2W H7W . . 66.5
H5W O3W H6W . . 109.4

loop_
_geom_bond_atom_site_label_1
_geom_bond_atom_site_label_2
_geom_bond_site_symmetry_2
_geom_bond_distance
_geom_bond_publ_flag
Co1 O1 . 2.153(2) y
Co1 O1 2_656 2.153(2) ?
Co1 O1W 2_656 2.064(2) ?
Co1 O1W . 2.064(2) y
Co1 N2 . 2.123(2) y
Co1 N2 2_656 2.123(2) ?
N1 C3 . 1.355(4) ?
N1 C2 . 1.367(4) ?
N1 H1 . 0.8600 ?
N2 C3 . 1.327(4) ?
N2 C1 . 1.377(4) ?
O1 C4 . 1.244(3) ?
O2 C4 . 1.284(4) ?
O3 C5 . 1.292(4) ?
O3 H3 . 0.8500 ?
O4 C5 . 1.222(4) ?
O1W H1W . 0.8500 ?
O1W H2W . 0.8499 ?
C1 C2 . 1.371(4) ?
C1 C4 . 1.464(4) ?
C2 C5 . 1.481(4) ?
C3 C6 . 1.478(4) ?
C6 C7 . 1.523(5) ?
C6 H6A . 0.9700 ?
C6 H6B . 0.9700 ?
C7 H7A . 0.9600 ?
C7 H7B . 0.9600 ?
C7 H7C . 0.9600 ?
O2W H3W . 0.8500 ?
O2W H4W . 0.8500 ?
O2W H7W . 0.8500 ?
O3W H5W . 0.8500 ?
O3W H6W . 0.8500 ?

loop_
_geom_hbond_atom_site_label_D
_geom_hbond_atom_site_label_H
_geom_hbond_atom_site_label_A
_geom_hbond_site_symmetry_A
_geom_hbond_distance_DH
_geom_hbond_distance_HA
_geom_hbond_distance_DA
_geom_hbond_angle_DHA
N1 H1 O2W 1_556 0.86 1.96 2.786(4) 160.0
O3 H3 O2 . 0.85 1.63 2.471(3) 170.6
O1W H1W O4 1_645 0.85 1.86 2.708(3) 172.9
O1W H2W O3 2_666 0.85 1.94 2.763(3) 161.3
O2W H3W O1 . 0.85 2.33 3.077(4) 146.8
O2W H3W O3W . 0.85 2.44 3.091(3) 134.2
O2W H4W O2W 2_565 0.85 2.04 2.883(6) 172.4
O2W H7W O4 2_566 0.85 2.35 3.120(4) 151.0
O3W H5W O2 2_665 0.85 2.37 3.040(2) 136.2
O3W H6W O1 . 0.85 2.26 3.031(2) 150.7
O3W H6W O2 . 0.85 2.43 3.040(2) 129.2

loop_
_geom_torsion_atom_site_label_1
_geom_torsion_atom_site_label_2
_geom_torsion_atom_site_label_3
_geom_torsion_atom_site_label_4
_geom_torsion_site_symmetry_1
_geom_torsion
O1W Co1 N2 C3 2_656 91.3(4)
O1W Co1 N2 C3 . -88.7(4)
N2 Co1 N2 C3 2_656 -10E1(10)
O1 Co1 N2 C3 . 179.7(4)
O1 Co1 N2 C3 2_656 -0.3(4)
O1W Co1 N2 C1 2_656 -89.5(2)
O1W Co1 N2 C1 . 90.5(2)
N2 Co1 N2 C1 2_656 8E1(10)
O1 Co1 N2 C1 . -1.06(19)
O1 Co1 N2 C1 2_656 178.94(19)
O1W Co1 O1 C4 2_656 92.4(2)
O1W Co1 O1 C4 . -87.6(2)
N2 Co1 O1 C4 . 1.4(2)
N2 Co1 O1 C4 2_656 -178.6(2)
O1 Co1 O1 C4 2_656 -14E1(10)
C3 N2 C1 C2 . 0.1(3)
Co1 N2 C1 C2 . -179.5(2)
C3 N2 C1 C4 . -179.7(3)
Co1 N2 C1 C4 . 0.8(3)
C3 N1 C2 C1 . 0.3(3)
C3 N1 C2 C5 . 178.3(3)
N2 C1 C2 N1 . -0.2(3)
C4 C1 C2 N1 . 179.5(3)
N2 C1 C2 C5 . -178.0(3)
C4 C1 C2 C5 . 1.8(6)
C1 N2 C3 N1 . 0.1(3)
Co1 N2 C3 N1 . 179.4(2)
C1 N2 C3 C6 . 177.5(3)
Co1 N2 C3 C6 . -3.2(6)
C2 N1 C3 N2 . -0.3(3)
C2 N1 C3 C6 . -177.7(3)
Co1 O1 C4 O2 . 178.6(2)
Co1 O1 C4 C1 . -1.4(4)
C2 C1 C4 O1 . -179.3(3)
N2 C1 C4 O1 . 0.4(4)
C2 C1 C4 O2 . 0.7(5)
N2 C1 C4 O2 . -179.5(3)
N1 C2 C5 O4 . -4.3(5)
C1 C2 C5 O4 . 173.2(3)
N1 C2 C5 O3 . 176.3(3)
C1 C2 C5 O3 . -6.3(5)
N2 C3 C6 C7 . -73.9(4)
N1 C3 C6 C7 . 103.1(4)
